data_4307019
loop_
_publ_author_name
'Dik-Lung Ma'
'Chi-Ming Che'
'Fung-Ming Siu'
'Mengsu Yang'
'Kwok-Yin Wong'

_publ_section_title
;
DNA Binding and Cytotoxicity of Ruthenium(II) and Rhenium(I) Complexes of
2-Amino-4-phenylamino-6-(2-pyridyl)-1,3,5-triazine
;
_journal_name_full 'Inorganic Chemistry'
_journal_page_first 740
_journal_page_last 749
_journal_paper_doi 10.1021/ic061518s
_journal_volume 46
_journal_year 2007
_chemical_formula_moiety 'C17 H12 Cl N6 O3 Re '
_chemical_formula_sum 'C17 H12 Cl N6 O3 Re'
_chemical_formula_weight 569.98
_space_group_IT_number 13
_symmetry_cell_setting monoclinic
_symmetry_Int_Tables_number 13
_symmetry_space_group_name_Hall '-P 2yc'
_symmetry_space_group_name_H-M 'P 1 2/c 1'
_audit_creation_date 'Fri Feb 15 11:55:30 2003'
_audit_creation_method 'from TEXRAY.INF file'
_cell_angle_alpha 90
_cell_angle_beta 102.84(2)
_cell_angle_gamma 90
_cell_formula_units_Z 4
_cell_length_a 13.800(2)
_cell_length_b 8.022(2)
_cell_length_c 18.044(3)
_cell_measurement_reflns_used 0
_cell_measurement_temperature 273.2
_cell_measurement_theta_max 0.0
_cell_measurement_theta_min 0.0
_cell_volume 1947.6(7)
_computing_cell_refinement scalepack
_computing_data_collection Marcontrol
_computing_data_reduction Denzo
_computing_publication_material teXsan
_computing_structure_refinement teXsan
_computing_structure_solution SIR-92
_diffrn_ambient_temperature 273.2
_diffrn_measurement_device 'marresearch IPDS'
_diffrn_measurement_method Oscillation
_diffrn_orient_matrix_UB_11 0.00000
_diffrn_orient_matrix_UB_12 0.00000
_diffrn_orient_matrix_UB_13 0.00000
_diffrn_orient_matrix_UB_21 0.00000
_diffrn_orient_matrix_UB_22 0.00000
_diffrn_orient_matrix_UB_23 0.00000
_diffrn_orient_matrix_UB_31 0.00000
_diffrn_orient_matrix_UB_32 0.00000
_diffrn_orient_matrix_UB_33 0.00000
_diffrn_radiation_monochromator graphite
_diffrn_radiation_source 'X-ray tube'
_diffrn_radiation_type MoKalpha
_diffrn_radiation_wavelength 0.7107
_diffrn_reflns_av_R_equivalents 0.00
_diffrn_reflns_limit_h_max 15
_diffrn_reflns_limit_h_min 0
_diffrn_reflns_limit_k_max 9
_diffrn_reflns_limit_k_min 0
_diffrn_reflns_limit_l_max 21
_diffrn_reflns_limit_l_min -21
_diffrn_reflns_number 3660
_diffrn_reflns_theta_max 25.59
_diffrn_standards_decay_% 0.00
_diffrn_standards_interval_count 0
_diffrn_standards_number 0
_exptl_absorpt_coefficient_mu 6.410
_exptl_absorpt_correction_type none
_exptl_crystal_colour orange
_exptl_crystal_density_diffrn 1.944
_exptl_crystal_description needle
_exptl_crystal_F_000 1088.00
_exptl_crystal_size_max 0.400
_exptl_crystal_size_mid 0.150
_exptl_crystal_size_min 0.100
_refine_diff_density_max 2.60
_refine_diff_density_min -3.69
_refine_ls_extinction_method none
_refine_ls_goodness_of_fit_obs 2.329
_refine_ls_hydrogen_treatment noref
_refine_ls_matrix_type full
_refine_ls_number_parameters 253
_refine_ls_number_reflns 3170
_refine_ls_number_restraints 0
_refine_ls_R_factor_obs 0.0467
_refine_ls_shift/esd_max 0.0191
_refine_ls_structure_factor_coef F
_refine_ls_weighting_scheme sigma
_refine_ls_wR_factor_obs 0.0605
_reflns_number_observed 3170
_reflns_number_total 3660
_reflns_observed_criterion 3.00
_cod_data_source_file ic061518ssi20060811_062858.cif
_cod_data_source_block complex_2
_cod_depositor_comments
;
The following automatic conversions were performed:

'_atom_site_thermal_displace_type' tag value 'Uij' was replaced with
'Uani' value 41 time.

Automatic conversion script
Id: cif_fix_values 1646 2011-03-28 12:23:43Z adriana 
;
_cod_original_cell_volume 1947.6(6)
_cod_original_sg_symbol_H-M 'P 2/c '
_cod_original_formula_sum 'C17 H12 Cl N6 O3 Re '
_cod_database_code 4307019

loop_
_symmetry_equiv_pos_as_xyz
'   +x,   +y,   +z'
'   -x,   +y,1/2-z'
'   -x,   -y,   -z'
'   +x,   -y,1/2+z'

loop_
_atom_site_aniso_label
_atom_site_aniso_U_11
_atom_site_aniso_U_22
_atom_site_aniso_U_33
_atom_site_aniso_U_12
_atom_site_aniso_U_13
_atom_site_aniso_U_23
Re(1) 0.0279(2) 0.0420(1) 0.0373(1) 0.00705(5) 0.00683(9) -0.00225(6)
Cl(1) 0.0581(6) 0.0479(6) 0.0517(7) -0.0055(5) 0.0078(5) 0.0073(5)
O(1) 0.073(3) 0.106(3) 0.070(2) -0.051(2) 0.018(2) 0.005(2)
O(2) 0.047(2) 0.108(3) 0.042(1) 0.016(2) 0.008(2) 0.000(2)
O(3) 0.070(3) 0.141(4) 0.096(3) 0.074(3) 0.009(2) -0.019(3)
N(1) 0.037(2) 0.040(2) 0.035(1) 0.002(1) 0.012(1) 0.000(1)
N(2) 0.031(1) 0.032(2) 0.038(2) 0.005(1) 0.005(1) 0.000(1)
N(3) 0.037(1) 0.039(2) 0.046(2) 0.010(1) 0.008(1) -0.004(1)
N(4) 0.033(1) 0.038(2) 0.039(2) 0.005(1) 0.009(1) 0.002(1)
N(5) 0.043(2) 0.054(2) 0.050(2) 0.011(2) -0.002(1) -0.015(2)
N(6) 0.034(1) 0.042(2) 0.048(2) 0.008(1) 0.011(1) 0.002(1)
C(1) 0.045(3) 0.073(3) 0.042(2) -0.011(2) 0.008(2) -0.001(2)
C(2) 0.030(2) 0.062(3) 0.039(1) 0.009(2) 0.004(2) -0.003(2)
C(3) 0.050(3) 0.081(4) 0.049(3) 0.024(2) 0.007(2) -0.009(3)
C(4) 0.039(2) 0.047(3) 0.049(2) 0.007(2) 0.021(1) -0.004(2)
C(5) 0.062(2) 0.046(3) 0.042(2) -0.004(2) 0.025(2) -0.009(2)
C(6) 0.062(2) 0.055(3) 0.038(2) -0.001(2) 0.013(2) -0.009(2)
C(7) 0.041(3) 0.044(2) 0.038(2) 0.000(2) 0.007(2) 0.000(2)
C(8) 0.036(2) 0.029(2) 0.035(2) -0.002(1) 0.011(1) 0.004(1)
C(9) 0.031(2) 0.030(2) 0.036(2) -0.001(1) 0.010(1) 0.004(1)
C(10) 0.034(2) 0.026(2) 0.045(2) 0.004(1) 0.012(1) 0.007(1)
C(11) 0.040(2) 0.029(2) 0.039(2) 0.006(1) 0.011(1) 0.001(1)
C(12) 0.045(2) 0.028(2) 0.054(2) 0.010(1) 0.013(2) 0.008(1)
C(13) 0.042(3) 0.039(3) 0.055(2) 0.005(2) 0.015(2) 0.002(2)
C(14) 0.063(2) 0.041(2) 0.066(3) 0.013(2) 0.033(2) 0.005(2)
C(15) 0.065(2) 0.044(3) 0.074(3) 0.022(2) 0.039(2) 0.013(2)
C(16) 0.051(3) 0.056(3) 0.077(3) 0.019(2) 0.027(2) 0.013(2)
C(17) 0.039(2) 0.048(3) 0.072(4) 0.007(2) 0.010(2) 0.003(2)

loop_
_atom_site_label
_atom_site_fract_x
_atom_site_fract_y
_atom_site_fract_z
_atom_site_U_iso_or_equiv
_atom_site_thermal_displace_type
_atom_site_calc_flag
_atom_site_calc_attached_atom
Re(1) -0.32538(1) 0.97575(2) 0.402473(8) 0.03580(7) Uani ? ?
Cl(1) -0.20856(9) 1.1980(2) 0.37983(7) 0.0533(3) Uani ? ?
O(1) -0.4733(3) 0.7082(6) 0.4245(2) 0.083(1) Uani ? ?
O(2) -0.4000(3) 0.9636(5) 0.2299(2) 0.066(1) Uani ? ?
O(3) -0.4931(3) 1.2196(7) 0.4077(3) 0.104(2) Uani ? ?
N(1) -0.2497(3) 1.0053(4) 0.5206(2) 0.0366(9) Uani ? ?
N(2) -0.1937(2) 0.8140(4) 0.4183(2) 0.0341(8) Uani ? ?
N(3) -0.0774(2) 0.6312(4) 0.3815(2) 0.0408(8) Uani ? ?
N(4) -0.0340(2) 0.7816(4) 0.4987(2) 0.0365(8) Uani ? ?
N(5) -0.2377(2) 0.6449(5) 0.3123(2) 0.051(1) Uani ? ?
N(6) 0.0823(2) 0.6251(4) 0.4605(2) 0.0411(9) Uani ? ?
C(1) -0.4139(3) 0.8051(7) 0.4178(3) 0.054(1) Uani ? ?
C(2) -0.3741(4) 0.9631(6) 0.2938(3) 0.044(1) Uani ? ?
C(3) -0.4288(4) 1.1288(8) 0.4053(3) 0.061(2) Uani ? ?
C(4) -0.2823(3) 1.0916(6) 0.5744(2) 0.043(1) Uani ? ?
C(5) -0.2265(3) 1.1234(6) 0.6449(2) 0.048(1) Uani ? ?
C(6) -0.1300(4) 1.0707(7) 0.6631(3) 0.051(1) Uani ? ?
C(7) -0.0914(4) 0.9777(5) 0.6103(3) 0.041(1) Uani ? ?
C(8) -0.1549(3) 0.9484(4) 0.5405(2) 0.0329(9) Uani ? ?
C(9) -0.1238(2) 0.8420(5) 0.4826(2) 0.0321(8) Uani ? ?
C(10) -0.0123(3) 0.6793(4) 0.4438(2) 0.0347(9) Uani ? ?
C(11) -0.1699(3) 0.6988(5) 0.3720(2) 0.0356(9) Uani ? ?
C(12) 0.1341(4) 0.5250(5) 0.4157(3) 0.042(1) Uani ? ?
C(13) 0.0951(4) 0.4629(5) 0.3460(3) 0.044(1) Uani ? ?
C(14) 0.1563(3) 0.3737(6) 0.3089(3) 0.054(1) Uani ? ?
C(15) 0.2545(3) 0.3492(6) 0.3419(3) 0.057(1) Uani ? ?
C(16) 0.2947(4) 0.4094(7) 0.4115(3) 0.059(1) Uani ? ?
C(17) 0.2371(5) 0.4994(6) 0.4500(4) 0.053(1) Uani ? ?
H(1) -0.3484 1.1330 0.5621 0.0529 Uani ? ?
H(2) -0.2534 1.1807 0.6813 0.0581 Uani ? ?
H(3) -0.0890 1.0974 0.7111 0.0619 Uani ? ?
H(4) -0.0250 0.9356 0.6222 0.0489 Uani ? ?
H(5) 0.0273 0.4806 0.3229 0.0527 Uani ? ?
H(6) 0.1292 0.3290 0.2592 0.0652 Uani ? ?
H(7) 0.2944 0.2879 0.3147 0.0683 Uani ? ?
H(8) 0.3623 0.3893 0.4338 0.0714 Uani ? ?
H(9) 0.2648 0.5447 0.4991 0.0613 Uani ? ?
H(10) -0.2979 0.6977 0.3099 0.0670 Uani ? ?
H(11) -0.2134 0.6693 0.2672 0.0670 Uani ? ?
H(12) -0.2437 0.5272 0.3158 0.0670 Uani ? ?
H(13) 0.1108 0.6584 0.5145 0.0604 Uani ? ?

loop_
_atom_type_symbol
_atom_type_oxidation_number
_atom_type_number_in_cell
_atom_type_scat_dispersion_real
_atom_type_scat_dispersion_imag
_atom_type_scat_source
Re 0 4 -1.018 7.231 'International Tables'
Cl 0 4 0.148 0.159 'International Tables'
O 0 12 0.011 0.006 'International Tables'
N 0 24 0.006 0.003 'International Tables'
C 0 68 0.003 0.002 'International Tables'
H 0 48 0.000 0.000 'International Tables'

loop_
_geom_angle_atom_site_label_1
_geom_angle_atom_site_label_2
_geom_angle_atom_site_label_3
_geom_angle
_geom_angle_site_symmetry_1
_geom_angle_site_symmetry_2
_geom_angle_site_symmetry_3
_geom_angle_publ_flag
Cl(1) Re(1) N(1) 84.0(2) ? ? ? yes
Cl(1) Re(1) N(2) 84.1(1) ? ? ? yes
Cl(1) Re(1) C(1) 178.8(2) ? ? ? yes
Cl(1) Re(1) C(2) 87.9(2) ? ? ? yes
Cl(1) Re(1) C(3) 93.4(3) ? ? ? yes
N(1) Re(1) N(2) 74.7(2) ? ? ? yes
N(1) Re(1) C(1) 97.0(2) ? ? ? yes
N(1) Re(1) C(2) 171.2(2) ? ? ? yes
N(1) Re(1) C(3) 95.8(3) ? ? ? yes
N(2) Re(1) C(1) 95.5(3) ? ? ? yes
N(2) Re(1) C(2) 101.1(2) ? ? ? yes
N(2) Re(1) C(3) 170.4(2) ? ? ? yes
C(1) Re(1) C(2) 91.1(3) ? ? ? yes
C(1) Re(1) C(3) 87.2(4) ? ? ? yes
C(2) Re(1) C(3) 88.1(3) ? ? ? yes
Re(1) N(1) C(4) 126.9(5) ? ? ? yes
Re(1) N(1) C(8) 116.6(4) ? ? ? yes
C(4) N(1) C(8) 116.0(6) ? ? ? yes
Re(1) N(2) C(9) 114.9(3) ? ? ? yes
Re(1) N(2) C(11) 129.9(4) ? ? ? yes
C(9) N(2) C(11) 115.1(5) ? ? ? yes
C(10) N(3) C(11) 115.2(5) ? ? ? yes
C(9) N(4) C(10) 114.2(5) ? ? ? yes
C(10) N(6) C(12) 129.3(5) ? ? ? yes
Re(1) C(1) O(1) 175.2(7) ? ? ? yes
Re(1) C(2) O(2) 176.4(7) ? ? ? yes
Re(1) C(3) O(3) 178.7(9) ? ? ? yes
N(1) C(4) C(5) 124.0(6) ? ? ? yes
C(4) C(5) C(6) 119.3(5) ? ? ? yes
C(5) C(6) C(7) 120.0(6) ? ? ? yes
C(6) C(7) C(8) 116.7(6) ? ? ? yes
N(1) C(8) C(7) 124.0(6) ? ? ? yes
N(1) C(8) C(9) 114.7(5) ? ? ? yes
C(7) C(8) C(9) 121.3(6) ? ? ? yes
N(2) C(9) N(4) 126.2(5) ? ? ? yes
N(2) C(9) C(8) 116.2(5) ? ? ? yes
N(4) C(9) C(8) 117.6(5) ? ? ? yes
N(3) C(10) N(4) 124.8(5) ? ? ? yes
N(3) C(10) N(6) 122.3(5) ? ? ? yes
N(4) C(10) N(6) 112.9(5) ? ? ? yes
N(2) C(11) N(3) 123.7(5) ? ? ? yes
N(2) C(11) N(5) 120.6(5) ? ? ? yes
N(3) C(11) N(5) 115.7(5) ? ? ? yes
N(6) C(12) C(13) 126.0(6) ? ? ? yes
N(6) C(12) C(17) 113.7(6) ? ? ? yes
C(13) C(12) C(17) 120.3(7) ? ? ? yes
C(12) C(13) C(14) 119.3(7) ? ? ? yes
C(13) C(14) C(15) 120.7(7) ? ? ? yes
C(14) C(15) C(16) 120.9(6) ? ? ? yes
C(15) C(16) C(17) 120.2(7) ? ? ? yes
C(12) C(17) C(16) 118.7(8) ? ? ? yes

loop_
_geom_bond_atom_site_label_1
_geom_bond_atom_site_label_2
_geom_bond_distance
_geom_bond_site_symmetry_1
_geom_bond_site_symmetry_2
_geom_bond_publ_flag
Re(1) Cl(1) 2.497(2) ? ? yes
Re(1) N(1) 2.167(6) ? ? yes
Re(1) N(2) 2.200(4) ? ? yes
Re(1) C(1) 1.887(7) ? ? yes
Re(1) C(2) 1.929(7) ? ? yes
Re(1) C(3) 1.897(7) ? ? yes
O(1) C(1) 1.164(9) ? ? yes
O(2) C(2) 1.127(9) ? ? yes
O(3) C(3) 1.150(9) ? ? yes
N(1) C(4) 1.348(8) ? ? yes
N(1) C(8) 1.362(9) ? ? yes
N(2) C(9) 1.353(7) ? ? yes
N(2) C(11) 1.328(7) ? ? yes
N(3) C(10) 1.332(7) ? ? yes
N(3) C(11) 1.362(7) ? ? yes
N(4) C(9) 1.305(7) ? ? yes
N(4) C(10) 1.368(7) ? ? yes
N(5) C(11) 1.328(8) ? ? yes
N(6) C(10) 1.349(7) ? ? yes
N(6) C(12) 1.436(8) ? ? yes
C(4) C(5) 1.360(9) ? ? yes
C(5) C(6) 1.359(10) ? ? yes
C(6) C(7) 1.404(10) ? ? yes
C(7) C(8) 1.385(10) ? ? yes
C(8) C(9) 1.481(7) ? ? yes
C(12) C(13) 1.35(1) ? ? yes
C(12) C(17) 1.43(1) ? ? yes
C(13) C(14) 1.384(9) ? ? yes
C(14) C(15) 1.372(9) ? ? yes
C(15) C(16) 1.35(1) ? ? yes
C(16) C(17) 1.37(1) ? ? yes
